data_4117664
loop_
_publ_author_name
'Shou-Tian Zheng'
'Tao Wu'
'Chengtsung Chou'
'Addis Fuhr'
'Pingyun Feng'
'Xianhui Bu'

_publ_section_title
;
 Development of Composite Inorganic Building Blocks for MOFs
;
_journal_name_full 'Journal of the American Chemical Society'
_journal_page_first 4517
_journal_page_last 4520
_journal_paper_doi 10.1021/ja2118255
_journal_volume 134
_journal_year 2012
_chemical_formula_sum 'C84 H63 In2 Mn2 N3 O21'
_chemical_formula_weight 1789.89
_chemical_name_systematic
; 
 ? 
;
_space_group_IT_number 148
_symmetry_cell_setting hexagonal
_symmetry_space_group_name_Hall '-R 3'
_symmetry_space_group_name_H-M 'R -3 :H'
_atom_sites_solution_hydrogens geom
_atom_sites_solution_primary direct
_atom_sites_solution_secondary difmap
_audit_creation_method SHELXL-97
_cell_angle_alpha 90.00
_cell_angle_beta 90.00
_cell_angle_gamma 120.00
_cell_formula_units_Z 9
_cell_length_a 36.4998(4)
_cell_length_b 36.4998(4)
_cell_length_c 24.1865(7)
_cell_measurement_reflns_used 9963
_cell_measurement_temperature 296(2)
_cell_measurement_theta_max 49.782
_cell_measurement_theta_min 4.464
_cell_volume 27905.2(9)
_computing_structure_refinement 'SHELXL-97 (Sheldrick, 1997)'
_computing_structure_solution 'SHELXS-97 (Sheldrick, 1990)'
_diffrn_ambient_temperature 296(2)
_diffrn_measured_fraction_theta_full 1.000
_diffrn_measured_fraction_theta_max 1.000
_diffrn_measurement_device_type 'Bruker APEX II'
_diffrn_measurement_method 'Omega scan'
_diffrn_radiation_monochromator graphite
_diffrn_radiation_source 'fine-focus sealed tube'
_diffrn_radiation_type MoK\a
_diffrn_radiation_wavelength 0.71073
_diffrn_reflns_av_R_equivalents 0.0346
_diffrn_reflns_av_sigmaI/netI 0.0286
_diffrn_reflns_limit_h_max 43
_diffrn_reflns_limit_h_min -43
_diffrn_reflns_limit_k_max 43
_diffrn_reflns_limit_k_min -40
_diffrn_reflns_limit_l_max 28
_diffrn_reflns_limit_l_min -21
_diffrn_reflns_number 77516
_diffrn_reflns_theta_full 24.98
_diffrn_reflns_theta_max 24.98
_diffrn_reflns_theta_min 1.06
_diffrn_standards_decay_% 0
_diffrn_standards_interval_count 0
_diffrn_standards_number 0
_exptl_absorpt_coefficient_mu 0.614
_exptl_absorpt_correction_T_max 0.7452
_exptl_absorpt_correction_T_min 0.6384
_exptl_absorpt_correction_type empirical
_exptl_absorpt_process_details SADABS
_exptl_crystal_colour colorless
_exptl_crystal_density_diffrn 0.959
_exptl_crystal_description block
_exptl_crystal_F_000 8136
_exptl_crystal_size_max 0.12
_exptl_crystal_size_mid 0.10
_exptl_crystal_size_min 0.10
_refine_diff_density_max 1.329
_refine_diff_density_min -1.422
_refine_diff_density_rms 0.134
_refine_ls_extinction_method none
_refine_ls_goodness_of_fit_ref 1.063
_refine_ls_hydrogen_treatment constr
_refine_ls_matrix_type full
_refine_ls_number_parameters 492
_refine_ls_number_reflns 10906
_refine_ls_number_restraints 0
_refine_ls_restrained_S_all 1.063
_refine_ls_R_factor_all 0.0740
_refine_ls_R_factor_gt 0.0660
_refine_ls_shift/su_max 0.001
_refine_ls_shift/su_mean 0.000
_refine_ls_structure_factor_coef Fsqd
_refine_ls_weighting_details 'calc w=1/[\s^2^(Fo^2^)+(0.1385P)^2^+134.0900P] where P=(Fo^2^+2Fc^2^)/3'
_refine_ls_weighting_scheme calc
_refine_ls_wR_factor_gt 0.2029
_refine_ls_wR_factor_ref 0.2078
_reflns_number_gt 9118
_reflns_number_total 10906
_reflns_threshold_expression >2sigma(I)
_cod_data_source_file ja2118255_si_002_6.cif
_cod_data_source_block CPM-21-Mn
_cod_original_sg_symbol_H-M 'R -3'
_cod_database_code 4117664

loop_
_symmetry_equiv_pos_as_xyz
'x, y, z'
'-y, x-y, z'
'-x+y, -x, z'
'x+2/3, y+1/3, z+1/3'
'-y+2/3, x-y+1/3, z+1/3'
'-x+y+2/3, -x+1/3, z+1/3'
'x+1/3, y+2/3, z+2/3'
'-y+1/3, x-y+2/3, z+2/3'
'-x+y+1/3, -x+2/3, z+2/3'
'-x, -y, -z'
'y, -x+y, -z'
'x-y, x, -z'
'-x+2/3, -y+1/3, -z+1/3'
'y+2/3, -x+y+1/3, -z+1/3'
'x-y+2/3, x+1/3, -z+1/3'
'-x+1/3, -y+2/3, -z+2/3'
'y+1/3, -x+y+2/3, -z+2/3'
'x-y+1/3, x+2/3, -z+2/3'

loop_
_atom_site_label
_atom_site_type_symbol
_atom_site_fract_x
_atom_site_fract_y
_atom_site_fract_z
_atom_site_U_iso_or_equiv
_atom_site_adp_type
_atom_site_occupancy
_atom_site_symmetry_multiplicity
_atom_site_calc_flag
_atom_site_refinement_flags
In1 In 0.359655(10) 0.131465(10) 0.770570(13) 0.03025(15) Uani 1 1 d .
Mn2 Mn 0.301242(19) 0.116384(18) 0.64899(2) 0.01977(18) Uani 1 1 d .
O1 O 0.42336(10) 0.21800(16) 0.70008(16) 0.0621(13) Uani 1 1 d .
O2 O 0.2940(3) 0.08534(14) 0.5715(2) 0.116(3) Uani 1 1 d .
O3 O 0.26658(13) 0.06186(10) 0.69929(14) 0.0489(10) Uani 1 1 d .
O4 O 0.14629(13) -0.18288(11) 1.15808(14) 0.0483(10) Uani 1 1 d .
O5 O 0.11654(11) -0.25058(11) 1.13885(12) 0.0349(8) Uani 1 1 d .
O6 O 0.30778(10) 0.06775(10) 0.77138(15) 0.0398(8) Uani 1 1 d .
O7 O 0.42018(9) 0.18676(10) 0.78042(13) 0.0331(7) Uani 1 1 d .
O8 O 0.32711(8) 0.15568(8) 0.72309(11) 0.0188(6) Uani 1 1 d .
O9 O -0.08647(14) -0.3055(2) 0.6730(3) 0.137(4) Uani 1 1 d .
O10 O -0.04570(19) -0.27313(16) 0.6047(3) 0.096(2) Uani 1 1 d .
O11 O 0.5129(4) 0.2417(4) 1.0118(4) 0.085(3) Uani 0.50 1 d P
N1 N 0.3072(3) 0.0535(2) 0.5031(2) 0.110(3) Uani 1 1 d .
N2 N 0.4753(4) 0.2461(5) 0.9472(5) 0.103(6) Uani 0.50 1 d P
C1 C 0.55306(13) 0.30080(15) 0.7226(2) 0.0315(10) Uani 1 1 d .
H1A H 0.5678 0.3256 0.7022 0.038 Uiso 1 1 calc R
C2 C 0.1402(2) -0.15079(18) 0.9947(2) 0.0624(19) Uani 1 1 d .
H2A H 0.1488 -0.1229 0.9855 0.075 Uiso 1 1 calc R
C3 C 0.12411(18) -0.18125(17) 0.9542(2) 0.0458(14) Uani 1 1 d .
C4 C 0.08892(16) -0.19732(15) 0.8602(2) 0.0400(12) Uani 1 1 d .
H4A H 0.0679 -0.2233 0.8737 0.048 Uiso 1 1 calc R
C5 C 0.20227(16) -0.01573(15) 0.73988(19) 0.0388(12) Uani 1 1 d .
H5A H 0.1950 -0.0030 0.7121 0.047 Uiso 1 1 calc R
C6 C 0.15165(17) -0.13077(16) 0.8753(2) 0.0432(13) Uani 1 1 d .
H6A H 0.1732 -0.1123 0.8987 0.052 Uiso 1 1 calc R
C7 C 0.12177(17) -0.16982(16) 0.8951(2) 0.0435(14) Uani 1 1 d .
C8 C 0.05915(16) -0.21526(18) 0.7117(2) 0.0518(16) Uani 1 1 d .
H8A H 0.0867 -0.2008 0.6982 0.062 Uiso 1 1 calc R
C9 C 0.05215(14) -0.21441(14) 0.7675(2) 0.0356(11) Uani 1 1 d .
C10 C 0.08743(15) -0.18632(15) 0.8061(2) 0.0369(12) Uani 1 1 d .
C11 C 0.55247(13) 0.25145(14) 0.7884(2) 0.0303(10) Uani 1 1 d .
H11A H 0.5668 0.2427 0.8119 0.036 Uiso 1 1 calc R
C12 C 0.22354(15) -0.05360(15) 0.8236(2) 0.0378(12) Uani 1 1 d .
H12A H 0.2310 -0.0663 0.8513 0.045 Uiso 1 1 calc R
C13 C 0.13053(15) -0.21332(16) 1.1243(2) 0.0380(11) Uani 1 1 d .
C14 C 0.11854(15) -0.14656(15) 0.7870(2) 0.0376(12) Uani 1 1 d .
H14A H 0.1177 -0.1390 0.7505 0.045 Uiso 1 1 calc R
C15 C 0.18266(15) -0.07505(15) 0.80138(19) 0.0365(12) Uani 1 1 d .
C16 C 0.15073(15) -0.11811(16) 0.8217(2) 0.0381(12) Uani 1 1 d .
C17 C 0.17251(16) -0.05593(16) 0.7589(2) 0.0426(13) Uani 1 1 d .
H17A H 0.1457 -0.0700 0.7430 0.051 Uiso 1 1 calc R
C18 C 0.43937(13) 0.21307(16) 0.74302(19) 0.0320(11) Uani 1 1 d .
C19 C 0.25294(16) -0.01368(14) 0.8048(2) 0.0361(11) Uani 1 1 d .
H19A H 0.2797 0.0006 0.8208 0.043 Uiso 1 1 calc R
C20 C 0.24258(14) 0.00520(14) 0.76214(19) 0.0314(10) Uani 1 1 d .
C21 C 0.27479(15) 0.04867(14) 0.74250(18) 0.0306(10) Uani 1 1 d .
C22 C 0.50946(15) 0.27737(16) 0.7188(2) 0.0380(12) Uani 1 1 d .
H22A H 0.4952 0.2862 0.6954 0.046 Uiso 1 1 calc R
C23 C 0.62240(12) 0.31146(13) 0.75764(18) 0.0227(9) Uani 1 1 d .
C24 C 0.50836(14) 0.22789(15) 0.78576(19) 0.0318(10) Uani 1 1 d .
H24A H 0.4935 0.2040 0.8077 0.038 Uiso 1 1 calc R
C25 C 0.64445(13) 0.28937(13) 0.75775(19) 0.0250(9) Uani 1 1 d .
C26 C 0.57524(12) 0.28754(13) 0.75678(19) 0.0244(9) Uani 1 1 d .
C27 C 0.48669(13) 0.24051(15) 0.74993(18) 0.0284(10) Uani 1 1 d .
C28 C -0.01494(16) -0.25949(16) 0.6952(3) 0.0465(14) Uani 1 1 d .
C29 C 0.12834(17) -0.20311(17) 1.0641(2) 0.0430(13) Uani 1 1 d .
C30 C 0.11147(17) -0.23391(17) 1.0246(2) 0.0414(12) Uani 1 1 d .
H93A H 0.1011 -0.2620 1.0344 0.050 Uiso 1 1 calc R
C31 C 0.02572(18) -0.23734(18) 0.6754(2) 0.0546(16) Uani 1 1 d .
H94A H 0.0308 -0.2371 0.6377 0.065 Uiso 1 1 calc R
C32 C 0.01117(17) -0.23871(18) 0.7867(3) 0.0540(15) Uani 1 1 d .
H95A H 0.0057 -0.2403 0.8244 0.065 Uiso 1 1 calc R
C33 C 0.10963(18) -0.22336(17) 0.9694(2) 0.0453(14) Uani 1 1 d .
H96A H 0.0987 -0.2445 0.9426 0.054 Uiso 1 1 calc R
C34 C 0.1439(2) -0.16072(18) 1.0490(2) 0.0602(18) Uani 1 1 d .
H97A H 0.1566 -0.1394 1.0753 0.072 Uiso 1 1 calc R
C35 C -0.02215(17) -0.26096(19) 0.7493(3) 0.0617(18) Uani 1 1 d .
H98A H -0.0497 -0.2770 0.7625 0.074 Uiso 1 1 calc R
C36 C -0.05121(19) -0.2802(2) 0.6529(4) 0.068(2) Uani 1 1 d .
C37 C 0.3125(4) 0.0174(4) 0.4814(5) 0.122(4) Uiso 1 1 d .
C38 C 0.2891(3) 0.0556(3) 0.5519(4) 0.100(3) Uiso 1 1 d .
C39 C 0.3271(3) 0.0912(3) 0.4710(4) 0.081(2) Uiso 1 1 d .
C40 C 0.4980(6) 0.2596(6) 0.9852(8) 0.079(4) Uiso 0.50 1 d P
C41 C 0.4625(5) 0.1955(5) 0.9321(6) 0.070(4) Uiso 0.50 1 d P
C42 C 0.4587(7) 0.2624(7) 0.9160(9) 0.102(6) Uiso 0.50 1 d P
C43 C 0.2781(4) 0.0140(4) 0.5903(6) 0.137(4) Uiso 1 1 d .
C44 C 0.5098(6) 0.3097(6) 0.9974(7) 0.088(5) Uiso 0.50 1 d P

loop_
_atom_site_aniso_label
_atom_site_aniso_U_11
_atom_site_aniso_U_22
_atom_site_aniso_U_33
_atom_site_aniso_U_23
_atom_site_aniso_U_13
_atom_site_aniso_U_12
In1 0.0275(2) 0.0334(2) 0.0261(2) 0.00111(13) 0.00149(12) 0.01240(15)
Mn2 0.0217(3) 0.0125(3) 0.0186(3) 0.0009(2) -0.0027(2) 0.0036(3)
O1 0.0168(17) 0.105(4) 0.038(2) 0.026(2) 0.0009(15) 0.010(2)
O2 0.224(8) 0.028(2) 0.051(3) -0.019(2) 0.020(4) 0.030(3)
O3 0.060(2) 0.0223(17) 0.036(2) 0.0088(15) -0.0101(17) -0.0009(16)
O4 0.060(2) 0.035(2) 0.0267(18) 0.0097(15) -0.0073(17) 0.0057(18)
O5 0.0430(19) 0.0377(19) 0.0203(15) 0.0069(14) -0.0003(14) 0.0174(16)
O6 0.0302(18) 0.0190(16) 0.053(2) 0.0115(15) -0.0047(16) -0.0005(14)
O7 0.0128(14) 0.0390(18) 0.0290(17) -0.0004(14) -0.0044(12) -0.0009(13)
O8 0.0164(13) 0.0211(14) 0.0192(13) 0.0027(11) 0.0015(11) 0.0095(12)
O9 0.023(2) 0.135(5) 0.231(8) -0.149(6) -0.032(3) 0.023(3)
O10 0.099(4) 0.057(3) 0.134(5) -0.046(3) -0.101(4) 0.041(3)
O11 0.081(7) 0.083(7) 0.065(6) 0.021(5) 0.029(5) 0.021(6)
N1 0.240(10) 0.062(4) 0.040(3) -0.011(3) -0.006(4) 0.085(5)
N2 0.041(6) 0.150(13) 0.049(7) -0.018(8) 0.041(6) -0.004(7)
C1 0.016(2) 0.029(2) 0.045(3) 0.015(2) 0.0041(19) 0.0080(19)
C2 0.086(5) 0.036(3) 0.032(3) 0.017(2) -0.013(3) 0.005(3)
C3 0.046(3) 0.047(3) 0.024(3) 0.014(2) -0.007(2) 0.008(3)
C4 0.038(3) 0.027(2) 0.034(3) 0.018(2) -0.004(2) 0.001(2)
C5 0.041(3) 0.030(3) 0.027(2) 0.014(2) -0.006(2) 0.004(2)
C6 0.038(3) 0.039(3) 0.026(2) 0.008(2) -0.012(2) -0.001(2)
C7 0.045(3) 0.033(3) 0.025(2) 0.019(2) -0.009(2) -0.001(2)
C8 0.024(3) 0.054(3) 0.042(3) 0.016(3) -0.016(2) -0.007(2)
C9 0.023(2) 0.026(2) 0.039(3) 0.010(2) -0.008(2) -0.0012(19)
C10 0.028(2) 0.029(2) 0.031(2) 0.012(2) -0.010(2) -0.003(2)
C11 0.019(2) 0.025(2) 0.042(3) 0.0050(19) -0.0062(19) 0.0069(18)
C12 0.034(3) 0.030(2) 0.031(2) 0.012(2) -0.010(2) 0.002(2)
C13 0.031(3) 0.037(3) 0.035(3) 0.004(2) -0.005(2) 0.009(2)
C14 0.031(3) 0.032(3) 0.025(2) 0.0144(19) -0.0083(19) -0.003(2)
C15 0.032(3) 0.033(3) 0.024(2) 0.0102(19) -0.0085(19) 0.002(2)
C16 0.034(3) 0.033(3) 0.028(2) 0.015(2) -0.008(2) 0.002(2)
C17 0.037(3) 0.031(3) 0.031(3) 0.013(2) -0.013(2) -0.004(2)
C18 0.016(2) 0.046(3) 0.027(2) -0.001(2) -0.0017(18) 0.010(2)
C19 0.034(3) 0.024(2) 0.035(3) 0.0060(19) -0.009(2) 0.003(2)
C20 0.028(2) 0.020(2) 0.028(2) 0.0073(18) 0.0011(19) -0.0012(19)
C21 0.039(3) 0.021(2) 0.027(2) 0.0040(18) 0.008(2) 0.011(2)
C22 0.024(2) 0.047(3) 0.045(3) 0.018(2) -0.001(2) 0.019(2)
C23 0.014(2) 0.021(2) 0.032(2) 0.0014(17) 0.0016(16) 0.0076(16)
C24 0.022(2) 0.029(2) 0.035(2) 0.0094(19) -0.0037(19) 0.0047(19)
C25 0.020(2) 0.022(2) 0.036(2) -0.0028(18) -0.0051(18) 0.0130(18)
C26 0.0131(19) 0.020(2) 0.037(2) -0.0002(18) 0.0003(17) 0.0060(17)
C27 0.015(2) 0.039(3) 0.025(2) 0.0062(19) -0.0004(17) 0.0089(19)
C28 0.027(3) 0.031(3) 0.078(4) -0.017(3) -0.026(3) 0.012(2)
C29 0.044(3) 0.044(3) 0.030(3) 0.017(2) 0.001(2) 0.014(2)
C30 0.046(3) 0.039(3) 0.027(2) 0.012(2) -0.004(2) 0.012(2)
C31 0.041(3) 0.042(3) 0.047(3) 0.002(3) -0.022(3) -0.004(3)
C32 0.033(3) 0.046(3) 0.054(3) -0.004(3) -0.001(3) -0.003(3)
C33 0.052(3) 0.043(3) 0.023(2) 0.015(2) -0.003(2) 0.010(3)
C34 0.072(4) 0.038(3) 0.034(3) 0.005(2) -0.012(3) -0.001(3)
C35 0.023(3) 0.040(3) 0.097(5) -0.017(3) 0.002(3) -0.003(2)
C36 0.033(3) 0.043(4) 0.131(7) -0.059(4) -0.046(4) 0.021(3)

loop_
_atom_type_symbol
_atom_type_description
_atom_type_scat_dispersion_real
_atom_type_scat_dispersion_imag
_atom_type_scat_source
N N 0.0061 0.0033 'International Tables Vol C Tables 4.2.6.8 and 6.1.1.4'
H H 0.0000 0.0000 'International Tables Vol C Tables 4.2.6.8 and 6.1.1.4'
O O 0.0106 0.0060 'International Tables Vol C Tables 4.2.6.8 and 6.1.1.4'
Mn Mn 0.3368 0.7283 'International Tables Vol C Tables 4.2.6.8 and 6.1.1.4'
In In -0.7276 1.3100 'International Tables Vol C Tables 4.2.6.8 and 6.1.1.4'
C C 0.0033 0.0016 'International Tables Vol C Tables 4.2.6.8 and 6.1.1.4'

loop_
_geom_angle_atom_site_label_1
_geom_angle_atom_site_label_2
_geom_angle_atom_site_label_3
_geom_angle
_geom_angle_site_symmetry_1
_geom_angle_site_symmetry_3
O7 In1 O8 101.29(11) . .
O7 In1 O10 85.10(16) . 14_556
O8 In1 O10 119.2(2) . 14_556
O7 In1 O6 163.92(13) . .
O8 In1 O6 94.68(12) . .
O10 In1 O6 85.48(17) 14_556 .
O7 In1 O4 95.11(14) . 12_557
O8 In1 O4 82.49(12) . 12_557
O10 In1 O4 158.0(2) 14_556 12_557
O6 In1 O4 88.80(15) . 12_557
O7 In1 O5 85.91(12) . 12_557
O8 In1 O5 139.85(11) . 12_557
O10 In1 O5 100.7(2) 14_556 12_557
O6 In1 O5 83.08(13) . 12_557
O4 In1 O5 57.44(12) 12_557 12_557
O7 In1 C13 91.21(14) . 12_557
O8 In1 C13 111.41(14) . 12_557
O10 In1 C13 129.0(3) 14_556 12_557
O6 In1 C13 84.67(15) . 12_557
O4 In1 C13 29.00(15) 12_557 12_557
O5 In1 C13 28.45(14) 12_557 12_557
O3 Mn2 O1 87.98(16) . 13_556
O3 Mn2 O2 98.49(17) . .
O1 Mn2 O2 88.6(3) 13_556 .
O3 Mn2 O8 170.67(12) . 13_556
O1 Mn2 O8 93.66(14) 13_556 13_556
O2 Mn2 O8 90.73(15) . 13_556
O3 Mn2 O8 90.26(12) . .
O1 Mn2 O8 104.87(15) 13_556 .
O2 Mn2 O8 164.3(2) . .
O8 Mn2 O8 80.44(11) 13_556 .
O3 Mn2 O9 91.85(17) . 14_556
O1 Mn2 O9 175.9(3) 13_556 14_556
O2 Mn2 O9 87.4(3) . 14_556
O8 Mn2 O9 87.18(14) 13_556 14_556
O8 Mn2 O9 79.3(2) . 14_556
C18 O1 Mn2 132.7(3) . 13_556
C38 O2 Mn2 143.7(7) . .
C21 O3 Mn2 134.0(3) . .
C13 O4 In1 90.8(3) . 11_557
C13 O5 In1 89.2(3) . 11_557
C21 O6 In1 132.6(3) . .
C18 O7 In1 124.3(3) . .
In1 O8 Mn2 116.98(12) . 13_556
In1 O8 Mn2 108.39(11) . .
Mn2 O8 Mn2 99.56(11) 13_556 .
C36 O9 Mn2 159.0(5) . 15_446
C36 O10 In1 109.1(6) . 15_446
C38 N1 C39 116.3(7) . .
C38 N1 C37 128.3(8) . .
C39 N1 C37 115.1(8) . .
C40 N2 C42 132(2) . .
C40 N2 C41 112.3(18) . .
C42 N2 C41 116.1(14) . .
C22 C1 C26 120.7(4) . .
C22 C1 H1A 119.7 . .
C26 C1 H1A 119.7 . .
C3 C2 C34 121.5(5) . .
C3 C2 H2A 119.3 . .
C34 C2 H2A 119.3 . .
C2 C3 C33 118.3(5) . .
C2 C3 C7 120.9(5) . .
C33 C3 C7 120.7(5) . .
C10 C4 C7 120.6(4) . .
C10 C4 H4A 119.7 . .
C7 C4 H4A 119.7 . .
C20 C5 C17 120.4(4) . .
C20 C5 H5A 119.8 . .
C17 C5 H5A 119.8 . .
C7 C6 C16 122.3(4) . .
C7 C6 H6A 118.9 . .
C16 C6 H6A 118.9 . .
C6 C7 C4 118.9(4) . .
C6 C7 C3 119.5(4) . .
C4 C7 C3 121.5(4) . .
C9 C8 C31 121.0(5) . .
C9 C8 H8A 119.5 . .
C31 C8 H8A 119.5 . .
C8 C9 C32 118.0(5) . .
C8 C9 C10 121.2(4) . .
C32 C9 C10 120.7(5) . .
C4 C10 C14 119.0(4) . .
C4 C10 C9 122.4(4) . .
C14 C10 C9 118.4(4) . .
C26 C11 C24 121.2(4) . .
C26 C11 H11A 119.4 . .
C24 C11 H11A 119.4 . .
C19 C12 C15 120.7(4) . .
C19 C12 H12A 119.6 . .
C15 C12 H12A 119.6 . .
O5 C13 O4 122.5(4) . .
O5 C13 C29 120.0(5) . .
O4 C13 C29 117.6(5) . .
O5 C13 In1 62.3(2) . 11_557
O4 C13 In1 60.2(2) . 11_557
C29 C13 In1 176.1(4) . 11_557
C16 C14 C10 121.2(4) . .
C16 C14 H14A 119.4 . .
C10 C14 H14A 119.4 . .
C17 C15 C12 118.6(4) . .
C17 C15 C16 120.4(4) . .
C12 C15 C16 120.9(4) . .
C6 C16 C14 117.9(4) . .
C6 C16 C15 121.6(4) . .
C14 C16 C15 120.5(4) . .
C15 C17 C5 120.5(4) . .
C15 C17 H17A 119.8 . .
C5 C17 H17A 119.8 . .
O1 C18 O7 126.2(4) . .
O1 C18 C27 117.3(4) . .
O7 C18 C27 116.4(4) . .
C12 C19 C20 120.3(4) . .
C12 C19 H19A 119.9 . .
C20 C19 H19A 119.9 . .
C5 C20 C19 119.4(4) . .
C5 C20 C21 120.9(4) . .
C19 C20 C21 119.6(4) . .
O3 C21 O6 126.8(4) . .
O3 C21 C20 117.4(4) . .
O6 C21 C20 115.8(4) . .
C1 C22 C27 120.5(4) . .
C1 C22 H22A 119.8 . .
C27 C22 H22A 119.8 . .
C25 C23 C25 119.3(4) 3_665 .
C25 C23 C26 121.2(4) 3_665 .
C25 C23 C26 119.5(4) . .
C11 C24 C27 119.6(4) . .
C11 C24 H24A 120.2 . .
C27 C24 H24A 120.2 . .
C23 C25 C23 120.7(4) 2_655 .
C11 C26 C1 118.6(4) . .
C11 C26 C23 121.2(4) . .
C1 C26 C23 120.2(4) . .
C22 C27 C24 119.3(4) . .
C22 C27 C18 120.7(4) . .
C24 C27 C18 119.9(4) . .
C35 C28 C31 120.1(5) . .
C35 C28 C36 122.0(6) . .
C31 C28 C36 117.9(6) . .
C30 C29 C34 119.5(5) . .
C30 C29 C13 121.9(5) . .
C34 C29 C13 118.7(5) . .
C29 C30 C33 120.3(5) . .
C29 C30 H93A 119.8 . .
C33 C30 H93A 119.8 . .
C28 C31 C8 119.9(6) . .
C28 C31 H94A 120.1 . .
C8 C31 H94A 120.1 . .
C9 C32 C35 120.0(6) . .
C9 C32 H95A 120.0 . .
C35 C32 H95A 120.0 . .
C30 C33 C3 120.5(5) . .
C30 C33 H96A 119.8 . .
C3 C33 H96A 119.8 . .
C2 C34 C29 119.8(5) . .
C2 C34 H97A 120.1 . .
C29 C34 H97A 120.1 . .
C28 C35 C32 121.0(5) . .
C28 C35 H98A 119.5 . .
C32 C35 H98A 119.5 . .
O10 C36 O9 122.9(7) . .
O10 C36 C28 122.3(7) . .
O9 C36 C28 114.8(9) . .
O2 C38 N1 124.9(10) . .
O2 C38 C43 120.3(10) . .
N1 C38 C43 109.6(9) . .
N2 C40 O11 127(2) . .
N2 C40 C44 109.9(18) . .
O11 C40 C44 123.3(16) . .

loop_
_geom_bond_atom_site_label_1
_geom_bond_atom_site_label_2
_geom_bond_distance
_geom_bond_site_symmetry_2
In1 O7 2.133(3) .
In1 O8 2.136(3) .
In1 O10 2.141(4) 14_556
In1 O6 2.142(3) .
In1 O4 2.261(3) 12_557
In1 O5 2.306(3) 12_557
In1 C13 2.605(5) 12_557
Mn2 O3 2.127(3) .
Mn2 O1 2.130(4) 13_556
Mn2 O2 2.138(4) .
Mn2 O8 2.170(3) 13_556
Mn2 O8 2.193(3) .
Mn2 O9 2.243(6) 14_556
O1 C18 1.248(6) .
O1 Mn2 2.130(4) 13_556
O2 C38 1.115(11) .
O3 C21 1.248(6) .
O4 C13 1.263(6) .
O4 In1 2.261(3) 11_557
O5 C13 1.241(6) .
O5 In1 2.306(3) 11_557
O6 C21 1.259(6) .
O7 C18 1.248(6) .
O8 Mn2 2.170(3) 13_556
O9 C36 1.248(10) .
O9 Mn2 2.243(6) 15_446
O10 C36 1.187(11) .
O10 In1 2.141(4) 15_446
O11 C40 1.22(2) .
N1 C38 1.371(12) .
N1 C39 1.424(10) .
N1 C37 1.517(13) .
N2 C40 1.17(2) .
N2 C42 1.29(2) .
N2 C41 1.70(2) .
C1 C22 1.383(6) .
C1 C26 1.402(6) .
C1 H1A 0.9300 .
C2 C3 1.374(8) .
C2 C34 1.385(7) .
C2 H2A 0.9300 .
C3 C33 1.402(8) .
C3 C7 1.503(6) .
C4 C10 1.379(6) .
C4 C7 1.398(7) .
C4 H4A 0.9300 .
C5 C20 1.384(7) .
C5 C17 1.397(6) .
C5 H5A 0.9300 .
C6 C7 1.377(7) .
C6 C16 1.381(6) .
C6 H6A 0.9300 .
C8 C9 1.375(8) .
C8 C31 1.389(7) .
C8 H8A 0.9300 .
C9 C32 1.383(7) .
C9 C10 1.504(6) .
C10 C14 1.400(6) .
C11 C26 1.385(6) .
C11 C24 1.397(6) .
C11 H11A 0.9300 .
C12 C19 1.384(6) .
C12 C15 1.400(7) .
C12 H12A 0.9300 .
C13 C29 1.514(7) .
C13 In1 2.605(5) 11_557
C14 C16 1.395(7) .
C14 H14A 0.9300 .
C15 C17 1.393(7) .
C15 C16 1.496(6) .
C17 H17A 0.9300 .
C18 C27 1.511(6) .
C19 C20 1.395(7) .
C19 H19A 0.9300 .
C20 C21 1.503(6) .
C22 C27 1.396(7) .
C22 H22A 0.9300 .
C23 C25 1.394(6) 3_665
C23 C25 1.395(6) .
C23 C26 1.491(5) .
C24 C27 1.397(6) .
C24 H24A 0.9300 .
C25 C23 1.394(6) 2_655
C28 C35 1.330(9) .
C28 C31 1.373(8) .
C28 C36 1.540(8) .
C29 C30 1.366(8) .
C29 C34 1.404(8) .
C30 C33 1.401(7) .
C30 H93A 0.9300 .
C31 H94A 0.9300 .
C32 C35 1.404(8) .
C32 H95A 0.9300 .
C33 H96A 0.9300 .
C34 H97A 0.9300 .
C35 H98A 0.9300 .
C38 C43 1.649(16) .
C40 C44 1.68(2) .
